data_1529680
loop_
_publ_author_name
'Bos-Alberink, A.J.A.'
'Wiegers, G.A.'
'Haange, R.J.'

_publ_section_title
;
 Structure, chemical reactions and the hydration-dehydration process of
 the hydrated sodium intercalates Na0.6 (D2 O)2 V S2 and Na0.6 (D2 O)2 V
 Se2
;
_journal_name_full 'Journal of the Less-Common Metals'
_journal_page_first 69
_journal_page_last 80
_journal_volume 63
_journal_year 1979
_chemical_formula_sum 'D4 Na0.6 O2 Se2 V'
_chemical_name_systematic 'Na0.6 (D2 O)2 V Se2'
_space_group_IT_number 166
_symmetry_space_group_name_Hall '-R 3 2"'
_symmetry_space_group_name_H-M 'R -3 m :H'
_cell_angle_alpha 90
_cell_angle_beta 90
_cell_angle_gamma 120
_cell_formula_units_Z 3
_cell_length_a 3.399
_cell_length_b 3.399
_cell_length_c 36.85
_cell_volume 368.698
_citation_journal_id_ASTM JCOMAH
_cod_data_source_file Bos-Alberink_JCOMAH_1979_391.cif
_cod_data_source_block D4Na0.6O2Se2V1
_cod_original_cell_volume 368.6977
_cod_original_formula_sum 'D4 Na0.6 O2 Se2 V1'
_cod_database_code 1529680

loop_
_symmetry_equiv_pos_as_xyz
x,y,z
-y,x-y,z
-x+y,-x,z
y,x,-z
-x,-x+y,-z
x-y,-y,-z
-x,-y,-z
y,-x+y,-z
x-y,x,-z
-y,-x,z
x,x-y,z
-x+y,y,z
x+2/3,y+1/3,z+1/3
-y+2/3,x-y+1/3,z+1/3
-x+y+2/3,-x+1/3,z+1/3
y+2/3,x+1/3,-z+1/3
-x+2/3,-x+y+1/3,-z+1/3
x-y+2/3,-y+1/3,-z+1/3
-x+2/3,-y+1/3,-z+1/3
y+2/3,-x+y+1/3,-z+1/3
x-y+2/3,x+1/3,-z+1/3
-y+2/3,-x+1/3,z+1/3
x+2/3,x-y+1/3,z+1/3
-x+y+2/3,y+1/3,z+1/3
x+1/3,y+2/3,z+2/3
-y+1/3,x-y+2/3,z+2/3
-x+y+1/3,-x+2/3,z+2/3
y+1/3,x+2/3,-z+2/3
-x+1/3,-x+y+2/3,-z+2/3
x-y+1/3,-y+2/3,-z+2/3
-x+1/3,-y+2/3,-z+2/3
y+1/3,-x+y+2/3,-z+2/3
x-y+1/3,x+2/3,-z+2/3
-y+1/3,-x+2/3,z+2/3
x+1/3,x-y+2/3,z+2/3
-x+y+1/3,y+2/3,z+2/3

loop_
_atom_site_label
_atom_site_type_symbol
_atom_site_fract_x
_atom_site_fract_y
_atom_site_fract_z
_atom_site_occupancy
_atom_site_U_iso_or_equiv
Na1 Na+1 0 0 0.5 0.6 0.0
Se1 Se-2 0 0 0.29 1 0.0
V1 V+3 0 0 0 1 0.0
O1 O-2 0 0 0.13 1 0.0
